data_7114276
loop_
_publ_author_name
'Cai, Hu'
'Chen, Tianniu'
'Wang, Xiaoping'
'Schultz, Arthur J.'
'Koetzle, Thomas F.'
'Xue, Ziling'

_publ_section_title
;
 Direct observation of \h2-imine formation through \b-H abstraction
 between amide ligands. Neutron and X-ray diffraction structure of a
 dihydride imine ditantalum complexElectronic supplementary information
 (ESI) available: experimental section; X-ray ORTEP views of 1a and 1b;
 HMQC and NOESY NMR spectra. See
 http://www.rsc.org/suppdata/cc/b1/b108913g/
;
_journal_issue 3
_journal_name_full 'Chemical Communications'
_journal_page_first 230
_journal_paper_doi 10.1039/b108913g
_journal_year 2002
_chemical_formula_sum 'C14 H43 N7 Ta2'
_chemical_formula_weight 671.45
_chemical_name_systematic
; 
? 
;
_space_group_IT_number 61
_symmetry_cell_setting orthorhombic
_symmetry_space_group_name_Hall '-P 2ac 2ab'
_symmetry_space_group_name_H-M 'P b c a'
_atom_sites_solution_hydrogens geom
_atom_sites_solution_primary direct
_atom_sites_solution_secondary difmap
_audit_creation_method SHELXL-97
_cell_angle_alpha 90.00
_cell_angle_beta 90.00
_cell_angle_gamma 90.00
_cell_formula_units_Z 8
_cell_length_a 14.8544(6)
_cell_length_b 16.5918(7)
_cell_length_c 19.2122(8)
_cell_measurement_temperature 293(2)
_cell_volume 4735.1(3)
_computing_cell_refinement 'Bruker SMART'
_computing_data_collection 'Bruker SMART'
_computing_data_reduction 'Bruker SHELXTL'
_computing_molecular_graphics 'Bruker SHELXTL'
_computing_publication_material 'Bruker SHELXTL'
_computing_structure_refinement 'SHELXL-97 (Sheldrick, 1997)'
_computing_structure_solution 'SHELXS-97 (Sheldrick, 1990)'
_diffrn_ambient_temperature 293(2)
_diffrn_measured_fraction_theta_full 0.999
_diffrn_measured_fraction_theta_max 0.999
_diffrn_measurement_device_type 'CCD area detector'
_diffrn_measurement_method 'phi and omega scans'
_diffrn_radiation_monochromator graphite
_diffrn_radiation_source 'fine-focus sealed tube'
_diffrn_radiation_type MoK\a
_diffrn_radiation_wavelength 0.71073
_diffrn_reflns_av_R_equivalents 0.0614
_diffrn_reflns_av_sigmaI/netI 0.0289
_diffrn_reflns_limit_h_max 18
_diffrn_reflns_limit_h_min -18
_diffrn_reflns_limit_k_max 20
_diffrn_reflns_limit_k_min -20
_diffrn_reflns_limit_l_max 23
_diffrn_reflns_limit_l_min -24
_diffrn_reflns_number 44653
_diffrn_reflns_theta_full 26.40
_diffrn_reflns_theta_max 26.40
_diffrn_reflns_theta_min 2.12
_exptl_absorpt_coefficient_mu 9.246
_exptl_absorpt_correction_T_max 0.4033
_exptl_absorpt_correction_T_min 0.1158
_exptl_absorpt_correction_type multi-scan
_exptl_crystal_colour colorless
_exptl_crystal_density_diffrn 1.884
_exptl_crystal_density_method 'not measured'
_exptl_crystal_description block
_exptl_crystal_F_000 2576
_exptl_crystal_size_max 0.41
_exptl_crystal_size_mid 0.22
_exptl_crystal_size_min 0.12
_refine_diff_density_max 0.812
_refine_diff_density_min -1.151
_refine_diff_density_rms 0.197
_refine_ls_extinction_method none
_refine_ls_goodness_of_fit_ref 1.122
_refine_ls_hydrogen_treatment mixed
_refine_ls_matrix_type full
_refine_ls_number_parameters 229
_refine_ls_number_reflns 4858
_refine_ls_number_restraints 0
_refine_ls_restrained_S_all 1.122
_refine_ls_R_factor_all 0.0384
_refine_ls_R_factor_gt 0.0256
_refine_ls_shift/su_max 0.003
_refine_ls_shift/su_mean 0.000
_refine_ls_structure_factor_coef Fsqd
_refine_ls_weighting_details 'calc w=1/[\s^2^(Fo^2^)+(0.0138P)^2^+50.9797P] where P=(Fo^2^+2Fc^2^)/3'
_refine_ls_weighting_scheme calc
_refine_ls_wR_factor_gt 0.0603
_refine_ls_wR_factor_ref 0.0728
_reflns_number_gt 4032
_reflns_number_total 4858
_reflns_threshold_expression >2sigma(I)
_cod_data_source_file b108913g.txt
_cod_data_source_block taa
_cod_depositor_comments
;
The following automatic conversions were performed:

'_symmetry_cell_setting' tag value 'orthorombic' was replaced with
'orthorhombic' value as specified in the replacement file
'/home/robertas/cod-tools/perl-scripts/inputs/replacement_values.lst'.

Automatic conversion script
Id: cif_fix_values 3143 2015-03-26 13:38:13Z robertas 
;
_cod_original_sg_symbol_H-M Pbca
_cod_database_code 7114276

loop_
_symmetry_equiv_pos_as_xyz
'x, y, z'
'-x+1/2, -y, z+1/2'
'-x, y+1/2, -z+1/2'
'x+1/2, -y+1/2, -z'
'-x, -y, -z'
'x-1/2, y, -z-1/2'
'x, -y-1/2, z-1/2'
'-x-1/2, y-1/2, z'

loop_
_atom_site_label
_atom_site_type_symbol
_atom_site_fract_x
_atom_site_fract_y
_atom_site_fract_z
_atom_site_U_iso_or_equiv
_atom_site_adp_type
_atom_site_occupancy
_atom_site_symmetry_multiplicity
_atom_site_calc_flag
_atom_site_refinement_flags
N6 N 0.1252(5) 0.7167(4) 0.2389(3) 0.0403(17) Uani 1 1 d .
Ta1 Ta 0.225995(16) 0.864893(15) 0.083967(13) 0.01750(7) Uani 1 1 d .
Ta2 Ta 0.105838(18) 0.830350(16) 0.207713(14) 0.02283(8) Uani 1 1 d .
N7 N 0.1453(3) 0.9388(3) 0.1582(3) 0.0200(11) Uani 1 1 d .
N4 N 0.1220(4) 0.8846(4) 0.3000(3) 0.0351(15) Uani 1 1 d .
N3 N 0.3432(4) 0.9065(4) 0.0446(3) 0.0304(13) Uani 1 1 d .
N2 N 0.2732(4) 0.7516(4) 0.0685(3) 0.0333(14) Uani 1 1 d .
N1 N 0.1544(4) 0.8981(3) -0.0009(3) 0.0267(12) Uani 1 1 d .
N5 N -0.0248(4) 0.8334(4) 0.1874(3) 0.0377(16) Uani 1 1 d .
C14 C 0.2373(4) 0.9678(4) 0.1548(4) 0.0245(14) Uani 1 1 d .
H14A H 0.2738 0.9597 0.1961 0.029 Uiso 1 1 calc R
H14B H 0.2462 1.0201 0.1333 0.029 Uiso 1 1 calc R
C5 C 0.1734(6) 0.9710(5) -0.0398(4) 0.0404(19) Uani 1 1 d .
H5A H 0.1668 0.9605 -0.0886 0.061 Uiso 1 1 calc R
H5B H 0.2339 0.9882 -0.0304 0.061 Uiso 1 1 calc R
H5C H 0.1321 1.0126 -0.0261 0.061 Uiso 1 1 calc R
C6 C 0.0709(5) 0.8616(5) -0.0252(4) 0.0368(18) Uani 1 1 d .
H6A H 0.0206 0.8907 -0.0064 0.055 Uiso 1 1 calc R
H6B H 0.0682 0.8065 -0.0101 0.055 Uiso 1 1 calc R
H6C H 0.0688 0.8636 -0.0751 0.055 Uiso 1 1 calc R
C7 C 0.0780(5) 0.9954(4) 0.1310(4) 0.0342(17) Uani 1 1 d .
H7A H 0.0583 1.0304 0.1678 0.051 Uiso 1 1 calc R
H7B H 0.0275 0.9659 0.1131 0.051 Uiso 1 1 calc R
H7C H 0.1043 1.0270 0.0944 0.051 Uiso 1 1 calc R
C1 C 0.2161(6) 0.6824(4) 0.0543(5) 0.042(2) Uani 1 1 d .
H1A H 0.2480 0.6448 0.0253 0.063 Uiso 1 1 calc R
H1B H 0.1625 0.6999 0.0308 0.063 Uiso 1 1 calc R
H1C H 0.2001 0.6567 0.0973 0.063 Uiso 1 1 calc R
C4 C 0.4005(5) 0.9741(5) 0.0642(5) 0.041(2) Uani 1 1 d .
H4A H 0.4625 0.9591 0.0585 0.061 Uiso 1 1 calc R
H4B H 0.3896 0.9881 0.1119 0.061 Uiso 1 1 calc R
H4C H 0.3873 1.0195 0.0350 0.061 Uiso 1 1 calc R
C3 C 0.3766(6) 0.8731(5) -0.0229(5) 0.051(2) Uani 1 1 d .
H3A H 0.3737 0.9140 -0.0581 0.076 Uiso 1 1 calc R
H3B H 0.3398 0.8282 -0.0364 0.076 Uiso 1 1 calc R
H3C H 0.4378 0.8555 -0.0175 0.076 Uiso 1 1 calc R
C2 C 0.3611(5) 0.7255(5) 0.0925(5) 0.046(2) Uani 1 1 d .
H2A H 0.3539 0.6852 0.1279 0.070 Uiso 1 1 calc R
H2B H 0.3932 0.7708 0.1113 0.070 Uiso 1 1 calc R
H2C H 0.3943 0.7034 0.0542 0.070 Uiso 1 1 calc R
C13 C 0.2111(7) 0.6809(5) 0.2599(5) 0.055(3) Uani 1 1 d .
H13A H 0.2068 0.6622 0.3071 0.083 Uiso 1 1 calc R
H13B H 0.2579 0.7206 0.2565 0.083 Uiso 1 1 calc R
H13C H 0.2249 0.6363 0.2299 0.083 Uiso 1 1 calc R
C11 C -0.0718(6) 0.8004(6) 0.1273(5) 0.053(2) Uani 1 1 d .
H11A H -0.1245 0.7720 0.1426 0.080 Uiso 1 1 calc R
H11B H -0.0327 0.7640 0.1030 0.080 Uiso 1 1 calc R
H11C H -0.0891 0.8435 0.0968 0.080 Uiso 1 1 calc R
C8 C 0.1334(7) 0.9705(5) 0.3142(4) 0.049(2) Uani 1 1 d .
H8A H 0.0867 0.9884 0.3450 0.074 Uiso 1 1 calc R
H8B H 0.1301 1.0001 0.2714 0.074 Uiso 1 1 calc R
H8C H 0.1910 0.9794 0.3355 0.074 Uiso 1 1 calc R
C12 C 0.0554(8) 0.6547(5) 0.2399(6) 0.068(3) Uani 1 1 d .
H12A H 0.0527 0.6289 0.1952 0.102 Uiso 1 1 calc R
H12B H -0.0017 0.6791 0.2501 0.102 Uiso 1 1 calc R
H12C H 0.0694 0.6155 0.2749 0.102 Uiso 1 1 calc R
C10 C -0.0897(6) 0.8803(7) 0.2291(6) 0.066(3) Uani 1 1 d .
H10A H -0.1027 0.9302 0.2059 0.098 Uiso 1 1 calc R
H10B H -0.0644 0.8913 0.2741 0.098 Uiso 1 1 calc R
H10C H -0.1443 0.8499 0.2344 0.098 Uiso 1 1 calc R
C9 C 0.1285(9) 0.8396(7) 0.3646(5) 0.072(3) Uani 1 1 d .
H9A H 0.1866 0.8145 0.3676 0.107 Uiso 1 1 calc R
H9B H 0.0825 0.7990 0.3658 0.107 Uiso 1 1 calc R
H9C H 0.1207 0.8756 0.4033 0.107 Uiso 1 1 calc R
H20 H 0.130(4) 0.804(4) 0.128(3) 0.010(15) Uiso 1 1 d .
H30 H 0.224(4) 0.822(3) 0.167(3) 0.009(15) Uiso 1 1 d .

loop_
_atom_site_aniso_label
_atom_site_aniso_U_11
_atom_site_aniso_U_22
_atom_site_aniso_U_33
_atom_site_aniso_U_23
_atom_site_aniso_U_13
_atom_site_aniso_U_12
N6 0.062(5) 0.024(3) 0.035(4) 0.006(3) 0.015(3) -0.010(3)
Ta1 0.01636(12) 0.01551(13) 0.02063(13) 0.00081(10) 0.00206(10) 0.00120(10)
Ta2 0.02468(14) 0.02305(14) 0.02076(14) -0.00223(11) 0.00483(11) -0.00593(11)
N7 0.020(3) 0.018(3) 0.021(3) -0.004(2) -0.002(2) 0.001(2)
N4 0.045(4) 0.039(4) 0.021(3) -0.009(3) 0.003(3) -0.004(3)
N3 0.026(3) 0.033(3) 0.033(3) 0.007(3) 0.008(3) 0.002(3)
N2 0.042(4) 0.021(3) 0.038(4) -0.002(3) 0.009(3) 0.009(3)
N1 0.026(3) 0.027(3) 0.027(3) 0.004(3) -0.001(2) 0.001(2)
N5 0.027(3) 0.051(4) 0.034(4) -0.011(3) 0.009(3) -0.011(3)
C14 0.020(3) 0.023(3) 0.030(4) -0.001(3) -0.001(3) -0.002(3)
C5 0.045(5) 0.045(5) 0.031(4) 0.019(4) -0.007(4) -0.004(4)
C6 0.033(4) 0.046(5) 0.031(4) -0.006(3) -0.007(3) -0.004(4)
C7 0.033(4) 0.026(4) 0.044(4) -0.001(3) 0.004(3) 0.014(3)
C1 0.054(5) 0.022(4) 0.050(5) -0.008(3) 0.000(4) 0.007(4)
C4 0.024(4) 0.033(4) 0.065(6) 0.006(4) 0.009(4) -0.005(3)
C3 0.052(5) 0.038(5) 0.062(6) -0.002(4) 0.035(5) 0.003(4)
C2 0.038(4) 0.039(5) 0.063(6) 0.008(4) 0.006(4) 0.020(4)
C13 0.080(7) 0.030(4) 0.056(6) 0.017(4) -0.006(5) 0.007(5)
C11 0.034(4) 0.080(7) 0.046(5) -0.014(5) 0.000(4) -0.018(5)
C8 0.067(6) 0.046(5) 0.035(5) -0.013(4) 0.008(4) -0.012(5)
C12 0.078(7) 0.036(5) 0.089(8) 0.014(5) 0.015(6) -0.019(5)
C10 0.038(5) 0.080(7) 0.079(8) -0.030(6) 0.034(5) -0.010(5)
C9 0.122(10) 0.065(7) 0.027(5) -0.001(5) 0.000(6) -0.002(7)

loop_
_atom_type_symbol
_atom_type_description
_atom_type_scat_dispersion_real
_atom_type_scat_dispersion_imag
_atom_type_scat_source
N N 0.0061 0.0033 'International Tables Vol C Tables 4.2.6.8 and 6.1.1.4'
Ta Ta -0.7052 6.5227 'International Tables Vol C Tables 4.2.6.8 and 6.1.1.4'
C C 0.0033 0.0016 'International Tables Vol C Tables 4.2.6.8 and 6.1.1.4'
H H 0.0000 0.0000 'International Tables Vol C Tables 4.2.6.8 and 6.1.1.4'

loop_
_geom_angle_atom_site_label_1
_geom_angle_atom_site_label_2
_geom_angle_atom_site_label_3
_geom_angle
C12 N6 C13 109.2(7)
C12 N6 Ta2 124.5(6)
C13 N6 Ta2 126.2(5)
N3 Ta1 N1 93.3(2)
N3 Ta1 N2 88.0(2)
N1 Ta1 N2 108.4(2)
N3 Ta1 C14 84.2(2)
N1 Ta1 C14 109.2(2)
N2 Ta1 C14 141.9(3)
N3 Ta1 N7 121.0(2)
N1 Ta1 N7 94.8(2)
N2 Ta1 N7 142.1(2)
C14 Ta1 N7 38.3(2)
N3 Ta1 Ta2 150.09(18)
N1 Ta1 Ta2 111.99(16)
N2 Ta1 Ta2 98.25(17)
C14 Ta1 Ta2 72.84(17)
N7 Ta1 Ta2 44.37(14)
N3 Ta1 H20 167.1(18)
N1 Ta1 H20 96.1(18)
N2 Ta1 H20 80.7(18)
C14 Ta1 H20 100.9(18)
N7 Ta1 H20 67.1(18)
Ta2 Ta1 H20 29.0(18)
N3 Ta1 H30 119.8(19)
N1 Ta1 H30 146.9(19)
N2 Ta1 H30 76.4(19)
C14 Ta1 H30 75.5(19)
N7 Ta1 H30 68.2(19)
Ta2 Ta1 H30 36.4(19)
H20 Ta1 H30 52(3)
N5 Ta2 N6 102.9(3)
N5 Ta2 N4 106.3(3)
N6 Ta2 N4 98.1(3)
N5 Ta2 N7 99.3(2)
N6 Ta2 N7 153.6(2)
N4 Ta2 N7 89.0(2)
N5 Ta2 Ta1 114.71(19)
N6 Ta2 Ta1 109.23(19)
N4 Ta2 Ta1 122.65(19)
N7 Ta2 Ta1 47.39(14)
N5 Ta2 H20 92(2)
N6 Ta2 H20 90(2)
N4 Ta2 H20 157(2)
N7 Ta2 H20 75(2)
Ta1 Ta2 H20 35(2)
N5 Ta2 H30 144.5(18)
N6 Ta2 H30 85.7(17)
N4 Ta2 H30 106.4(18)
N7 Ta2 H30 67.9(17)
Ta1 Ta2 H30 32.5(17)
H20 Ta2 H30 53(3)
C14 N7 C7 114.4(5)
C14 N7 Ta2 124.2(4)
C7 N7 Ta2 121.0(4)
C14 N7 Ta1 69.4(3)
C7 N7 Ta1 119.4(4)
Ta2 N7 Ta1 88.23(19)
C9 N4 C8 109.5(7)
C9 N4 Ta2 122.3(6)
C8 N4 Ta2 128.2(5)
C4 N3 C3 108.4(6)
C4 N3 Ta1 132.1(5)
C3 N3 Ta1 118.9(5)
C2 N2 C1 110.5(6)
C2 N2 Ta1 122.7(5)
C1 N2 Ta1 123.9(5)
C5 N1 C6 110.3(6)
C5 N1 Ta1 122.7(5)
C6 N1 Ta1 126.4(5)
C11 N5 C10 108.4(7)
C11 N5 Ta2 128.1(5)
C10 N5 Ta2 123.1(6)
N7 C14 Ta1 72.3(3)
N7 C14 H14A 116.3
Ta1 C14 H14A 116.3
N7 C14 H14B 116.3
Ta1 C14 H14B 116.3
H14A C14 H14B 113.3
N1 C5 H5A 109.5
N1 C5 H5B 109.5
H5A C5 H5B 109.5
N1 C5 H5C 109.5
H5A C5 H5C 109.5
H5B C5 H5C 109.5
N1 C6 H6A 109.5
N1 C6 H6B 109.5
H6A C6 H6B 109.5
N1 C6 H6C 109.5
H6A C6 H6C 109.5
H6B C6 H6C 109.5
N7 C7 H7A 109.5
N7 C7 H7B 109.5
H7A C7 H7B 109.5
N7 C7 H7C 109.5
H7A C7 H7C 109.5
H7B C7 H7C 109.5
N2 C1 H1A 109.5
N2 C1 H1B 109.5
H1A C1 H1B 109.5
N2 C1 H1C 109.5
H1A C1 H1C 109.5
H1B C1 H1C 109.5
N3 C4 H4A 109.5
N3 C4 H4B 109.5
H4A C4 H4B 109.5
N3 C4 H4C 109.5
H4A C4 H4C 109.5
H4B C4 H4C 109.5
N3 C3 H3A 109.5
N3 C3 H3B 109.5
H3A C3 H3B 109.5
N3 C3 H3C 109.5
H3A C3 H3C 109.5
H3B C3 H3C 109.5
N2 C2 H2A 109.5
N2 C2 H2B 109.5
H2A C2 H2B 109.5
N2 C2 H2C 109.5
H2A C2 H2C 109.5
H2B C2 H2C 109.5
N6 C13 H13A 109.5
N6 C13 H13B 109.5
H13A C13 H13B 109.5
N6 C13 H13C 109.5
H13A C13 H13C 109.5
H13B C13 H13C 109.5
N5 C11 H11A 109.5
N5 C11 H11B 109.5
H11A C11 H11B 109.5
N5 C11 H11C 109.5
H11A C11 H11C 109.5
H11B C11 H11C 109.5
N4 C8 H8A 109.5
N4 C8 H8B 109.5
H8A C8 H8B 109.5
N4 C8 H8C 109.5
H8A C8 H8C 109.5
H8B C8 H8C 109.5
N6 C12 H12A 109.5
N6 C12 H12B 109.5
H12A C12 H12B 109.5
N6 C12 H12C 109.5
H12A C12 H12C 109.5
H12B C12 H12C 109.5
N5 C10 H10A 109.5
N5 C10 H10B 109.5
H10A C10 H10B 109.5
N5 C10 H10C 109.5
H10A C10 H10C 109.5
H10B C10 H10C 109.5
N4 C9 H9A 109.5
N4 C9 H9B 109.5
H9A C9 H9B 109.5
N4 C9 H9C 109.5
H9A C9 H9C 109.5
H9B C9 H9C 109.5

loop_
_geom_bond_atom_site_label_1
_geom_bond_atom_site_label_2
_geom_bond_distance
N6 C12 1.460(11)
N6 C13 1.465(11)
N6 Ta2 1.999(6)
Ta1 N3 2.019(6)
Ta1 N1 2.022(6)
Ta1 N2 2.029(6)
Ta1 C14 2.190(7)
Ta1 N7 2.229(5)
Ta1 Ta2 3.0276(4)
Ta1 H20 1.94(6)
Ta1 H30 1.74(6)
Ta2 N5 1.981(6)
Ta2 N4 2.003(6)
Ta2 N7 2.118(5)
Ta2 H20 1.63(6)
Ta2 H30 1.92(6)
N7 C14 1.451(8)
N7 C7 1.468(8)
N4 C9 1.452(11)
N4 C8 1.461(10)
N3 C4 1.457(10)
N3 C3 1.496(10)
N2 C2 1.450(10)
N2 C1 1.453(10)
N1 C5 1.450(9)
N1 C6 1.458(9)
N5 C11 1.454(10)
N5 C10 1.475(10)
C14 H14A 0.9700
C14 H14B 0.9700
C5 H5A 0.9600
C5 H5B 0.9600
C5 H5C 0.9600
C6 H6A 0.9600
C6 H6B 0.9600
C6 H6C 0.9600
C7 H7A 0.9600
C7 H7B 0.9600
C7 H7C 0.9600
C1 H1A 0.9600
C1 H1B 0.9600
C1 H1C 0.9600
C4 H4A 0.9600
C4 H4B 0.9600
C4 H4C 0.9600
C3 H3A 0.9600
C3 H3B 0.9600
C3 H3C 0.9600
C2 H2A 0.9600
C2 H2B 0.9600
C2 H2C 0.9600
C13 H13A 0.9600
C13 H13B 0.9600
C13 H13C 0.9600
C11 H11A 0.9600
C11 H11B 0.9600
C11 H11C 0.9600
C8 H8A 0.9600
C8 H8B 0.9600
C8 H8C 0.9600
C12 H12A 0.9600
C12 H12B 0.9600
C12 H12C 0.9600
C10 H10A 0.9600
C10 H10B 0.9600
C10 H10C 0.9600
C9 H9A 0.9600
C9 H9B 0.9600
C9 H9C 0.9600
